data_7117484
loop_
_publ_author_name
'Willian X. C. Oliveira'
'Cynthia L. M. Pereira'
'Carlos B. Pinheiro'
'Joan Cano'
'Francesc Lloret'
'Miguel Julve'

_publ_section_title
;
 Relatively strong intramolecular antiferromagnetic coupling in a neutral
 CrIII2NbV2 heterobimetallic molecular square
;
_journal_name_full Chem.Commun.
_journal_page_first 11806
_journal_paper_doi 10.1039/C5cc04285B
_journal_volume 51
_journal_year 2015
_chemical_formula_sum 'C34 H30 N5 Nb O13'
_chemical_formula_weight 809.54
_space_group_crystal_system triclinic
_space_group_IT_number 2
_space_group_name_Hall '-P 1'
_space_group_name_H-M_alt 'P -1'
_symmetry_space_group_name_Hall '-P 1'
_symmetry_space_group_name_H-M 'P -1'
_atom_sites_solution_hydrogens mixed
_audit_creation_method SHELXL-2014/7
_audit_update_record
;
2015-05-24 deposited with the CCDC.
2015-06-09 downloaded from the CCDC.
;
_cell_angle_alpha 78.587(9)
_cell_angle_beta 78.363(11)
_cell_angle_gamma 70.115(10)
_cell_formula_units_Z 2
_cell_length_a 8.9340(12)
_cell_length_b 11.3774(10)
_cell_length_c 17.883(2)
_cell_measurement_reflns_used 3237
_cell_measurement_temperature 293(2)
_cell_measurement_theta_max 22.3230
_cell_measurement_theta_min 2.4440
_cell_volume 1657.6(3)
_computing_cell_refinement 'CysAlisPro 171.37.34b'
_computing_data_collection 'Collect (Bruker AXS BV, 1997-2004)'
_computing_data_reduction 'CysAlisPro 171.37.34b'
_computing_structure_refinement 'SHELXL-2014/7 (Sheldrick, 2014)'
_computing_structure_solution 'SuperFlip (Palatinus & Chapius, 2007)'
_diffrn_ambient_temperature 293(2)
_diffrn_measured_fraction_theta_full 0.998
_diffrn_measured_fraction_theta_max 0.997
_diffrn_measurement_device_type 'Saxi-CrysAlisPro-abstract goniometer imported S'
_diffrn_measurement_method '\w and \p scans'
_diffrn_radiation_type MoK\a
_diffrn_radiation_wavelength 0.71073
_diffrn_reflns_av_R_equivalents 0.0493
_diffrn_reflns_av_unetI/netI 0.0690
_diffrn_reflns_laue_measured_fraction_full 0.998
_diffrn_reflns_laue_measured_fraction_max 0.997
_diffrn_reflns_limit_h_max 11
_diffrn_reflns_limit_h_min -10
_diffrn_reflns_limit_k_max 14
_diffrn_reflns_limit_k_min -12
_diffrn_reflns_limit_l_max 22
_diffrn_reflns_limit_l_min -20
_diffrn_reflns_number 17278
_diffrn_reflns_point_group_measured_fraction_full 0.998
_diffrn_reflns_point_group_measured_fraction_max 0.997
_diffrn_reflns_theta_full 25.242
_diffrn_reflns_theta_max 26.370
_diffrn_reflns_theta_min 2.581
_diffrn_source 'Enhance (Mo) X-ray Source'
_exptl_absorpt_coefficient_mu 0.442
_exptl_absorpt_correction_T_max 1.00000
_exptl_absorpt_correction_T_min 0.95299
_exptl_absorpt_correction_type multi-scan
_exptl_absorpt_process_details
;
'Mon May 04 20:58:25 2015'
;
_exptl_crystal_colour Colorless
_exptl_crystal_density_diffrn 1.622
_exptl_crystal_description Prismatic
_exptl_crystal_F_000 828
_exptl_crystal_recrystallization_method 'Slow diffusion'
_exptl_crystal_size_max 0.220
_exptl_crystal_size_mid 0.160
_exptl_crystal_size_min 0.120
_refine_diff_density_max 0.997
_refine_diff_density_min -0.668
_refine_diff_density_rms 0.110
_refine_ls_extinction_coef .
_refine_ls_extinction_method none
_refine_ls_goodness_of_fit_ref 1.048
_refine_ls_hydrogen_treatment mixed
_refine_ls_matrix_type full
_refine_ls_number_parameters 494
_refine_ls_number_reflns 6757
_refine_ls_number_restraints 10
_refine_ls_restrained_S_all 1.240
_refine_ls_R_factor_all 0.0706
_refine_ls_R_factor_gt 0.0447
_refine_ls_shift/su_max 0.001
_refine_ls_shift/su_mean 0.000
_refine_ls_structure_factor_coef Fsqd
_refine_ls_weighting_details 'w=1/[\s^2^(Fo^2^)+(0.0487P)^2^+0.0789P] where P=(Fo^2^+2Fc^2^)/3'
_refine_ls_weighting_scheme calc
_refine_ls_wR_factor_gt 0.0985
_refine_ls_wR_factor_ref 0.1086
_reflns_Friedel_coverage 0.000
_reflns_friedel_fraction_full .
_reflns_friedel_fraction_max .
_reflns_number_gt 5150
_reflns_number_total 6757
_reflns_threshold_expression 'I > 2\s(I)'
_cod_data_source_file c5cc04285b2.cif
_cod_data_source_block shelx
_cod_original_cell_volume 1657.6(4)
_cod_database_code 7117484
_shelx_shelxl_version_number 2014/7
_shelx_space_group_comment
;
The symmetry employed for this shelxl refinement is uniquely defined
by the following loop, which should always be used as a source of
symmetry information in preference to the above space-group names.
They are only intended as comments.
;
_shelx_estimated_absorpt_t_min 0.909
_shelx_estimated_absorpt_t_max 0.949

loop_
_space_group_symop_operation_xyz
'x, y, z'
'-x, -y, -z'

loop_
_atom_site_label
_atom_site_type_symbol
_atom_site_fract_x
_atom_site_fract_y
_atom_site_fract_z
_atom_site_U_iso_or_equiv
_atom_site_adp_type
_atom_site_occupancy
_atom_site_site_symmetry_order
_atom_site_calc_flag
_atom_site_refinement_flags_posn
_atom_site_refinement_flags_adp
_atom_site_refinement_flags_occupancy
_atom_site_disorder_assembly
_atom_site_disorder_group
Nb1 Nb 0.75795(4) 0.23547(2) 0.16565(2) 0.02810(11) Uani 1 1 d . . . . .
O1 O 0.8879(3) 0.30969(19) 0.10930(13) 0.0424(6) Uani 1 1 d . . . . .
O2 O 0.5802(3) 0.30088(18) 0.09156(12) 0.0405(6) Uani 1 1 d . . . . .
O3 O 0.3575(3) 0.4467(2) 0.05732(16) 0.0629(8) Uani 1 1 d . . . . .
O4 O 0.3491(3) 0.5544(2) 0.18685(14) 0.0495(7) Uani 1 1 d . . . . .
C1 C 0.4602(4) 0.4030(3) 0.09908(19) 0.0354(8) Uani 1 1 d . . . . .
C2 C 0.4585(4) 0.4620(3) 0.16875(18) 0.0323(7) Uani 1 1 d . . . . .
O5 O 0.5805(3) 0.40182(18) 0.20371(12) 0.0379(6) Uani 1 1 d . . . . .
O6 O 0.8143(3) 0.25444(18) 0.26947(11) 0.0307(5) Uani 1 1 d . . . . .
O7 O 0.8114(3) 0.1847(2) 0.39454(12) 0.0437(6) Uani 1 1 d . . . . .
O8 O 0.5764(3) 0.0803(2) 0.38671(13) 0.0444(6) Uani 1 1 d . . . . .
O9 O 0.6125(3) 0.13951(18) 0.25845(12) 0.0317(5) Uani 1 1 d . . . . .
C3 C 0.7656(4) 0.1945(3) 0.33327(18) 0.0300(7) Uani 1 1 d . . . . .
C4 C 0.6397(4) 0.1313(3) 0.32806(18) 0.0309(7) Uani 1 1 d . . . . .
O10 O 0.9472(3) 0.06685(18) 0.19936(12) 0.0332(5) Uani 1 1 d . . . . .
O11 O 1.0950(3) -0.12958(18) 0.17746(12) 0.0373(6) Uani 1 1 d . . . . .
O12 O 0.9055(3) -0.08941(19) 0.06026(13) 0.0391(6) Uani 1 1 d . . . . .
O13 O 0.7799(3) 0.10052(18) 0.09507(12) 0.0346(5) Uani 1 1 d . . . . .
C5 C 0.9884(4) -0.0307(3) 0.16380(17) 0.0286(7) Uani 1 1 d . . . . .
C6 C 0.8863(4) -0.0097(3) 0.10023(17) 0.0276(7) Uani 1 1 d . . . . .
C7 C 0.7668(5) 0.5928(4) 0.6214(2) 0.0588(11) Uani 1 1 d . . . . .
H7A H 0.8783 0.5878 0.6125 0.088 Uiso 1 1 calc R U . . .
H7B H 0.7507 0.5250 0.6603 0.088 Uiso 1 1 calc R U . . .
H7C H 0.7026 0.6721 0.6384 0.088 Uiso 1 1 calc R U . . .
C8 C 0.7183(4) 0.5827(3) 0.5482(2) 0.0416(9) Uani 1 1 d . . . . .
N1 N 0.6039(3) 0.6794(2) 0.51958(15) 0.0359(7) Uani 1 1 d . . . . .
H1 H 0.5617 0.7462 0.5417 0.043 Uiso 0.5 1 calc R U P . .
C9 C 0.7893(5) 0.4739(3) 0.5124(2) 0.0534(10) Uani 1 1 d . . . . .
H9 H 0.8702 0.4072 0.5336 0.064 Uiso 1 1 calc R U . . .
C10 C 0.7411(5) 0.4649(3) 0.4469(2) 0.0522(10) Uani 1 1 d . . . . .
H10 H 0.7891 0.3927 0.4231 0.063 Uiso 1 1 calc R U . . .
C11 C 0.6182(5) 0.5657(3) 0.4154(2) 0.0423(9) Uani 1 1 d . . . . .
C12 C 0.5568(5) 0.5656(4) 0.3478(2) 0.0553(11) Uani 1 1 d . . . . .
H12 H 0.5996 0.4955 0.3218 0.066 Uiso 1 1 calc R U . . .
C13 C 0.4385(5) 0.6645(4) 0.3209(2) 0.0541(11) Uani 1 1 d . . . . .
H13 H 0.4000 0.6617 0.2769 0.065 Uiso 1 1 calc R U . . .
C14 C 0.3703(4) 0.7749(3) 0.35902(18) 0.0398(8) Uani 1 1 d . . . . .
C15 C 0.2473(5) 0.8809(4) 0.3333(2) 0.0517(10) Uani 1 1 d . . . . .
H15 H 0.2069 0.8823 0.2889 0.062 Uiso 1 1 calc R U . . .
C16 C 0.1863(5) 0.9817(4) 0.3725(2) 0.0500(10) Uani 1 1 d . . . . .
H16 H 0.1038 1.0513 0.3551 0.060 Uiso 1 1 calc R U . . .
C17 C 0.2467(4) 0.9818(3) 0.43893(19) 0.0384(8) Uani 1 1 d . . . . .
N2 N 0.3649(3) 0.8807(2) 0.46254(14) 0.0325(6) Uani 1 1 d . . . . .
H2 H 0.4025 0.8809 0.5032 0.039 Uiso 0.5 1 calc R U P . .
C18 C 0.1862(5) 1.0880(3) 0.4848(2) 0.0539(10) Uani 1 1 d . . . . .
H18A H 0.1600 1.0566 0.5381 0.081 Uiso 1 1 calc R U . . .
H18B H 0.0917 1.1484 0.4664 0.081 Uiso 1 1 calc R U . . .
H18C H 0.2677 1.1276 0.4797 0.081 Uiso 1 1 calc R U . . .
C19 C 0.4291(4) 0.7769(3) 0.42517(17) 0.0318(7) Uani 1 1 d . . . . .
C20 C 0.5544(4) 0.6714(3) 0.45457(18) 0.0346(8) Uani 1 1 d . . . . .
C21 C 0.8937(5) 0.7619(4) 0.3392(2) 0.0564(11) Uani 1 1 d . . . . .
H21A H 0.8412 0.8483 0.3472 0.085 Uiso 1 1 calc R U . . .
H21B H 1.0080 0.7464 0.3280 0.085 Uiso 1 1 calc R U . . .
H21C H 0.8692 0.7074 0.3850 0.085 Uiso 1 1 calc R U . . .
C22 C 0.8363(4) 0.7365(3) 0.2734(2) 0.0409(8) Uani 1 1 d . . . . .
N3 N 0.7132(3) 0.8254(2) 0.24574(15) 0.0347(6) Uani 1 1 d . . . . .
H3 H 0.6686 0.8945 0.2654 0.042 Uiso 0.5 1 calc R U P . .
C23 C 0.9086(5) 0.6226(3) 0.2425(2) 0.0561(11) Uani 1 1 d . . . . .
H23 H 0.9952 0.5616 0.2631 0.067 Uiso 1 1 calc R U . . .
C24 C 0.8539(5) 0.6007(4) 0.1831(2) 0.0575(11) Uani 1 1 d . . . . .
H24 H 0.9018 0.5246 0.1633 0.069 Uiso 1 1 calc R U . . .
C25 C 0.7252(5) 0.6930(3) 0.1516(2) 0.0428(9) Uani 1 1 d . . . . .
C26 C 0.6632(6) 0.6811(4) 0.0875(2) 0.0578(11) Uani 1 1 d . . . . .
H26 H 0.7083 0.6076 0.0648 0.069 Uiso 1 1 calc R U . . .
C27 C 0.5410(5) 0.7736(4) 0.0590(2) 0.0550(11) Uani 1 1 d . . . . .
H27 H 0.5030 0.7637 0.0167 0.066 Uiso 1 1 calc R U . . .
C28 C 0.4680(5) 0.8877(4) 0.0928(2) 0.0465(9) Uani 1 1 d . . . . .
C29 C 0.3401(5) 0.9861(4) 0.0658(2) 0.0588(12) Uani 1 1 d . . . . .
H29 H 0.2998 0.9796 0.0233 0.071 Uiso 1 1 calc R U . . .
C30 C 0.2722(5) 1.0931(4) 0.1011(2) 0.0575(12) Uani 1 1 d . . . . .
H30 H 0.1870 1.1582 0.0822 0.069 Uiso 1 1 calc R U . . .
C31 C 0.3311(4) 1.1042(3) 0.1655(2) 0.0457(9) Uani 1 1 d . . . . .
N4 N 0.4581(3) 1.0108(3) 0.18862(16) 0.0378(7) Uani 1 1 d . . . . .
H4 H 0.4982 1.0192 0.2264 0.045 Uiso 0.5 1 calc R U P . .
C32 C 0.2541(5) 1.2125(4) 0.2092(3) 0.0627(12) Uani 1 1 d . . . . .
H32A H 0.1500 1.2095 0.2351 0.094 Uiso 1 1 calc R U . . .
H32B H 0.2425 1.2899 0.1744 0.094 Uiso 1 1 calc R U . . .
H32C H 0.3199 1.2083 0.2466 0.094 Uiso 1 1 calc R U . . .
C33 C 0.5288(4) 0.9016(3) 0.15538(18) 0.0351(8) Uani 1 1 d . . . . .
C34 C 0.6595(4) 0.8048(3) 0.18572(18) 0.0349(8) Uani 1 1 d . . . . .
N5 N 0.1785(2) 0.70125(14) 0.05930(9) 0.0446(8) Uani 1 1 d D . . . .
H5B H 0.1110(3) 0.6743(3) 0.0402(2) 0.067 Uiso 1 1 d D U . . .
H5A H 0.2393(3) 0.7353(3) 0.01972(16) 0.067 Uiso 1 1 d D U . . .
H5D H 0.1201(4) 0.7605(2) 0.09022(16) 0.067 Uiso 1 1 d D U . . .
H5C H 0.2437(4) 0.6349(2) 0.08704(17) 0.067 Uiso 1 1 d D U . . .

loop_
_atom_site_aniso_label
_atom_site_aniso_U_11
_atom_site_aniso_U_22
_atom_site_aniso_U_33
_atom_site_aniso_U_23
_atom_site_aniso_U_13
_atom_site_aniso_U_12
Nb1 0.03403(19) 0.02618(16) 0.02284(16) -0.00516(11) -0.00900(12) -0.00409(12)
O1 0.0464(16) 0.0388(12) 0.0388(14) 0.0016(10) -0.0030(11) -0.0151(11)
O2 0.0464(15) 0.0316(11) 0.0376(13) -0.0168(10) -0.0225(11) 0.0113(10)
O3 0.0709(19) 0.0456(14) 0.0679(18) -0.0310(13) -0.0475(16) 0.0212(13)
O4 0.0546(17) 0.0392(13) 0.0448(15) -0.0214(11) -0.0186(13) 0.0131(12)
C1 0.045(2) 0.0229(15) 0.0350(19) -0.0088(13) -0.0158(17) 0.0013(15)
C2 0.041(2) 0.0278(16) 0.0268(17) -0.0055(13) -0.0095(15) -0.0051(15)
O5 0.0453(15) 0.0326(11) 0.0331(13) -0.0154(9) -0.0160(11) 0.0032(10)
O6 0.0370(14) 0.0322(11) 0.0259(12) -0.0055(9) -0.0080(10) -0.0120(10)
O7 0.0517(16) 0.0564(14) 0.0281(13) -0.0056(11) -0.0177(12) -0.0167(12)
O8 0.0508(17) 0.0534(14) 0.0319(14) -0.0022(11) -0.0003(12) -0.0255(13)
O9 0.0326(13) 0.0356(11) 0.0295(12) -0.0064(9) -0.0095(10) -0.0101(10)
C3 0.0300(18) 0.0255(15) 0.0305(18) -0.0089(13) -0.0082(15) 0.0013(13)
C4 0.0291(19) 0.0300(16) 0.0299(18) -0.0086(13) -0.0043(15) -0.0022(14)
O10 0.0349(13) 0.0347(11) 0.0295(12) -0.0092(9) -0.0124(10) -0.0031(10)
O11 0.0373(14) 0.0307(11) 0.0392(14) -0.0037(10) -0.0165(11) 0.0010(10)
O12 0.0443(15) 0.0310(11) 0.0412(14) -0.0131(10) -0.0196(12) 0.0013(10)
O13 0.0361(13) 0.0302(11) 0.0344(13) -0.0130(9) -0.0166(10) 0.0048(10)
C5 0.0271(18) 0.0309(16) 0.0234(16) 0.0016(13) -0.0049(13) -0.0057(14)
C6 0.0280(18) 0.0262(15) 0.0265(17) -0.0042(13) -0.0067(14) -0.0043(13)
C7 0.056(3) 0.059(2) 0.057(3) 0.004(2) -0.026(2) -0.008(2)
C8 0.041(2) 0.0398(19) 0.041(2) -0.0001(16) -0.0047(17) -0.0120(17)
N1 0.0415(18) 0.0347(14) 0.0320(16) -0.0068(12) -0.0060(13) -0.0113(13)
C9 0.047(3) 0.041(2) 0.063(3) 0.0002(19) -0.006(2) -0.0080(18)
C10 0.055(3) 0.0338(19) 0.062(3) -0.0148(18) 0.010(2) -0.0122(18)
C11 0.050(2) 0.0431(19) 0.040(2) -0.0131(16) 0.0068(17) -0.0256(18)
C12 0.077(3) 0.062(2) 0.045(2) -0.028(2) 0.013(2) -0.045(2)
C13 0.074(3) 0.086(3) 0.026(2) -0.017(2) 0.003(2) -0.056(3)
C14 0.044(2) 0.063(2) 0.0256(18) -0.0057(16) -0.0028(16) -0.0353(19)
C15 0.054(3) 0.088(3) 0.030(2) 0.005(2) -0.0140(19) -0.046(2)
C16 0.040(2) 0.068(2) 0.040(2) 0.0125(19) -0.0180(18) -0.019(2)
C17 0.035(2) 0.0424(18) 0.035(2) 0.0054(15) -0.0063(16) -0.0146(16)
N2 0.0363(17) 0.0384(14) 0.0247(14) 0.0003(11) -0.0079(12) -0.0149(13)
C18 0.059(3) 0.0378(19) 0.056(3) 0.0014(17) -0.013(2) -0.0064(18)
C19 0.037(2) 0.0426(18) 0.0229(16) -0.0060(14) -0.0028(14) -0.0221(16)
C20 0.041(2) 0.0382(17) 0.0300(18) -0.0080(14) -0.0028(16) -0.0196(16)
C21 0.062(3) 0.061(2) 0.052(3) 0.0034(19) -0.031(2) -0.020(2)
C22 0.041(2) 0.0421(19) 0.042(2) 0.0026(16) -0.0117(17) -0.0173(17)
N3 0.0409(18) 0.0364(14) 0.0320(16) -0.0043(12) -0.0085(13) -0.0172(13)
C23 0.058(3) 0.041(2) 0.063(3) -0.0028(19) -0.015(2) -0.0062(19)
C24 0.063(3) 0.047(2) 0.061(3) -0.0153(19) 0.001(2) -0.016(2)
C25 0.054(3) 0.051(2) 0.035(2) -0.0119(16) 0.0024(17) -0.0326(19)
C26 0.078(3) 0.072(3) 0.044(2) -0.019(2) -0.002(2) -0.046(3)
C27 0.073(3) 0.087(3) 0.031(2) -0.014(2) -0.003(2) -0.056(3)
C28 0.046(2) 0.077(3) 0.0269(19) 0.0046(18) -0.0068(17) -0.038(2)
C29 0.056(3) 0.095(3) 0.039(2) 0.012(2) -0.019(2) -0.045(3)
C30 0.036(2) 0.082(3) 0.054(3) 0.027(2) -0.020(2) -0.031(2)
C31 0.038(2) 0.050(2) 0.051(2) 0.0098(18) -0.0100(18) -0.0226(18)
N4 0.0344(17) 0.0471(16) 0.0348(16) 0.0074(13) -0.0121(13) -0.0197(14)
C32 0.043(3) 0.054(2) 0.084(3) 0.005(2) -0.012(2) -0.014(2)
C33 0.039(2) 0.0477(19) 0.0256(18) 0.0003(15) -0.0045(15) -0.0258(17)
C34 0.038(2) 0.0454(19) 0.0300(18) -0.0040(15) -0.0045(15) -0.0244(16)
N5 0.0457(19) 0.0382(15) 0.0371(17) -0.0061(12) -0.0104(14) 0.0063(13)

loop_
_atom_type_symbol
_atom_type_description
_atom_type_scat_dispersion_real
_atom_type_scat_dispersion_imag
_atom_type_scat_source
C C 0.0033 0.0016 'International Tables Vol C Tables 4.2.6.8 and 6.1.1.4'
H H 0.0000 0.0000 'International Tables Vol C Tables 4.2.6.8 and 6.1.1.4'
N N 0.0061 0.0033 'International Tables Vol C Tables 4.2.6.8 and 6.1.1.4'
O O 0.0106 0.0060 'International Tables Vol C Tables 4.2.6.8 and 6.1.1.4'
Nb Nb -2.0727 0.6215 'International Tables Vol C Tables 4.2.6.8 and 6.1.1.4'

loop_
_geom_angle_atom_site_label_1
_geom_angle_atom_site_label_2
_geom_angle_atom_site_label_3
_geom_angle
_geom_angle_site_symmetry_1
_geom_angle_site_symmetry_3
O1 Nb1 O6 94.42(10) . .
O1 Nb1 O13 99.35(10) . .
O6 Nb1 O13 142.58(8) . .
O1 Nb1 O2 96.31(10) . .
O6 Nb1 O2 144.53(8) . .
O13 Nb1 O2 68.11(7) . .
O1 Nb1 O5 96.53(10) . .
O6 Nb1 O5 73.34(8) . .
O13 Nb1 O5 138.21(8) . .
O2 Nb1 O5 71.90(8) . .
O1 Nb1 O10 93.99(10) . .
O6 Nb1 O10 72.32(8) . .
O13 Nb1 O10 72.14(7) . .
O2 Nb1 O10 140.03(8) . .
O5 Nb1 O10 144.70(8) . .
O1 Nb1 O9 168.59(9) . .
O6 Nb1 O9 74.35(8) . .
O13 Nb1 O9 88.82(8) . .
O2 Nb1 O9 94.13(8) . .
O5 Nb1 O9 82.33(8) . .
O10 Nb1 O9 80.87(8) . .
C1 O2 Nb1 121.92(19) . .
O3 C1 O2 124.9(3) . .
O3 C1 C2 122.8(3) . .
O2 C1 C2 112.3(3) . .
O4 C2 O5 126.8(3) . .
O4 C2 C1 120.9(3) . .
O5 C2 C1 112.3(3) . .
C2 O5 Nb1 121.50(19) . .
C3 O6 Nb1 120.35(19) . .
C4 O9 Nb1 115.71(19) . .
O7 C3 O6 124.9(3) . .
O7 C3 C4 120.2(3) . .
O6 C3 C4 114.9(3) . .
O8 C4 O9 126.3(3) . .
O8 C4 C3 120.0(3) . .
O9 C4 C3 113.7(3) . .
C5 O10 Nb1 120.72(18) . .
C6 O13 Nb1 122.48(18) . .
O11 C5 O10 125.9(3) . .
O11 C5 C6 121.9(3) . .
O10 C5 C6 112.2(2) . .
O12 C6 O13 125.0(3) . .
O12 C6 C5 122.6(3) . .
O13 C6 C5 112.5(2) . .
C8 C7 H7A 109.5 . .
C8 C7 H7B 109.5 . .
H7A C7 H7B 109.5 . .
C8 C7 H7C 109.5 . .
H7A C7 H7C 109.5 . .
H7B C7 H7C 109.5 . .
N1 C8 C9 121.4(3) . .
N1 C8 C7 117.3(3) . .
C9 C8 C7 121.3(3) . .
C8 N1 C20 118.6(3) . .
C8 N1 H1 120.7 . .
C20 N1 H1 120.7 . .
C10 C9 C8 120.6(4) . .
C10 C9 H9 119.7 . .
C8 C9 H9 119.7 . .
C9 C10 C11 119.5(3) . .
C9 C10 H10 120.3 . .
C11 C10 H10 120.3 . .
C20 C11 C10 116.3(3) . .
C20 C11 C12 119.5(3) . .
C10 C11 C12 124.2(3) . .
C13 C12 C11 121.3(3) . .
C13 C12 H12 119.3 . .
C11 C12 H12 119.3 . .
C12 C13 C14 120.9(3) . .
C12 C13 H13 119.5 . .
C14 C13 H13 119.5 . .
C19 C14 C15 118.1(3) . .
C19 C14 C13 118.6(3) . .
C15 C14 C13 123.3(3) . .
C16 C15 C14 120.5(3) . .
C16 C15 H15 119.8 . .
C14 C15 H15 119.8 . .
C15 C16 C17 120.6(3) . .
C15 C16 H16 119.7 . .
C17 C16 H16 119.7 . .
N2 C17 C16 118.4(3) . .
N2 C17 C18 118.0(3) . .
C16 C17 C18 123.7(3) . .
C17 N2 C19 123.0(3) . .
C17 N2 H2 118.5 . .
C19 N2 H2 118.5 . .
C17 C18 H18A 109.5 . .
C17 C18 H18B 109.5 . .
H18A C18 H18B 109.5 . .
C17 C18 H18C 109.5 . .
H18A C18 H18C 109.5 . .
H18B C18 H18C 109.5 . .
N2 C19 C14 119.4(3) . .
N2 C19 C20 119.8(3) . .
C14 C19 C20 120.8(3) . .
N1 C20 C11 123.7(3) . .
N1 C20 C19 117.5(3) . .
C11 C20 C19 118.8(3) . .
C22 C21 H21A 109.5 . .
C22 C21 H21B 109.5 . .
H21A C21 H21B 109.5 . .
C22 C21 H21C 109.5 . .
H21A C21 H21C 109.5 . .
H21B C21 H21C 109.5 . .
N3 C22 C23 121.4(3) . .
N3 C22 C21 117.0(3) . .
C23 C22 C21 121.6(3) . .
C22 N3 C34 118.1(3) . .
C22 N3 H3 121.0 . .
C34 N3 H3 121.0 . .
C24 C23 C22 120.8(4) . .
C24 C23 H23 119.6 . .
C22 C23 H23 119.6 . .
C23 C24 C25 119.5(4) . .
C23 C24 H24 120.2 . .
C25 C24 H24 120.2 . .
C24 C25 C34 116.2(3) . .
C24 C25 C26 123.8(4) . .
C34 C25 C26 120.0(4) . .
C27 C26 C25 121.2(4) . .
C27 C26 H26 119.4 . .
C25 C26 H26 119.4 . .
C26 C27 C28 120.9(4) . .
C26 C27 H27 119.5 . .
C28 C27 H27 119.5 . .
C29 C28 C33 118.2(4) . .
C29 C28 C27 123.2(4) . .
C33 C28 C27 118.6(4) . .
C30 C29 C28 121.0(4) . .
C30 C29 H29 119.5 . .
C28 C29 H29 119.5 . .
C29 C30 C31 120.3(4) . .
C29 C30 H30 119.9 . .
C31 C30 H30 119.9 . .
N4 C31 C30 117.8(4) . .
N4 C31 C32 119.8(4) . .
C30 C31 C32 122.3(4) . .
C31 N4 C33 123.7(3) . .
C31 N4 H4 118.1 . .
C33 N4 H4 118.1 . .
C31 C32 H32A 109.5 . .
C31 C32 H32B 109.5 . .
H32A C32 H32B 109.5 . .
C31 C32 H32C 109.5 . .
H32A C32 H32C 109.5 . .
H32B C32 H32C 109.5 . .
N4 C33 C28 118.9(3) . .
N4 C33 C34 120.0(3) . .
C28 C33 C34 121.1(3) . .
N3 C34 C25 124.0(3) . .
N3 C34 C33 117.8(3) . .
C25 C34 C33 118.2(3) . .
H5B N5 H5A 109.47(2) . .
H5B N5 H5D 109.47(2) . .
H5A N5 H5D 109.47(2) . .
H5B N5 H5C 109.47(2) . .
H5A N5 H5C 109.47(3) . .
H5D N5 H5C 109.47(2) . .

loop_
_geom_bond_atom_site_label_1
_geom_bond_atom_site_label_2
_geom_bond_distance
_geom_bond_site_symmetry_2
Nb1 O1 1.713(2) .
Nb1 O6 2.087(2) .
Nb1 O13 2.1098(19) .
Nb1 O2 2.118(2) .
Nb1 O5 2.143(2) .
Nb1 O10 2.156(2) .
Nb1 O9 2.239(2) .
O2 C1 1.294(4) .
O3 C1 1.211(4) .
O4 C2 1.214(4) .
C1 C2 1.523(4) .
C2 O5 1.283(4) .
O6 C3 1.284(4) .
O7 C3 1.217(3) .
O8 C4 1.225(4) .
O9 C4 1.295(3) .
C3 C4 1.552(5) .
O10 C5 1.296(3) .
O11 C5 1.220(3) .
O12 C6 1.210(3) .
O13 C6 1.289(3) .
C5 C6 1.530(4) .
C7 C8 1.495(5) .
C7 H7A 0.9600 .
C7 H7B 0.9600 .
C7 H7C 0.9600 .
C8 N1 1.320(4) .
C8 C9 1.400(5) .
N1 C20 1.354(4) .
N1 H1 0.8600 .
C9 C10 1.360(5) .
C9 H9 0.9300 .
C10 C11 1.405(5) .
C10 H10 0.9300 .
C11 C20 1.404(4) .
C11 C12 1.425(5) .
C12 C13 1.341(6) .
C12 H12 0.9300 .
C13 C14 1.437(5) .
C13 H13 0.9300 .
C14 C19 1.395(4) .
C14 C15 1.399(5) .
C15 C16 1.358(5) .
C15 H15 0.9300 .
C16 C17 1.401(5) .
C16 H16 0.9300 .
C17 N2 1.333(4) .
C17 C18 1.481(5) .
N2 C19 1.366(4) .
N2 H2 0.8600 .
C18 H18A 0.9600 .
C18 H18B 0.9600 .
C18 H18C 0.9600 .
C19 C20 1.430(4) .
C21 C22 1.487(5) .
C21 H21A 0.9600 .
C21 H21B 0.9600 .
C21 H21C 0.9600 .
C22 N3 1.320(4) .
C22 C23 1.404(5) .
N3 C34 1.349(4) .
N3 H3 0.8600 .
C23 C24 1.352(5) .
C23 H23 0.9300 .
C24 C25 1.396(5) .
C24 H24 0.9300 .
C25 C34 1.410(5) .
C25 C26 1.417(5) .
C26 C27 1.338(6) .
C26 H26 0.9300 .
C27 C28 1.432(5) .
C27 H27 0.9300 .
C28 C29 1.389(5) .
C28 C33 1.395(4) .
C29 C30 1.376(6) .
C29 H29 0.9300 .
C30 C31 1.401(5) .
C30 H30 0.9300 .
C31 N4 1.336(4) .
C31 C32 1.481(5) .
N4 C33 1.379(4) .
N4 H4 0.8600 .
C32 H32A 0.9600 .
C32 H32B 0.9600 .
C32 H32C 0.9600 .
C33 C34 1.420(5) .
N5 H5B 0.90816(13) .
N5 H5A 0.90815(15) .
N5 H5D 0.90815(16) .
N5 H5C 0.90816(16) .

loop_
_geom_hbond_atom_site_label_D
_geom_hbond_atom_site_label_H
_geom_hbond_atom_site_label_A
_geom_hbond_distance_DH
_geom_hbond_distance_HA
_geom_hbond_distance_DA
_geom_hbond_angle_DHA
_geom_hbond_site_symmetry_A
N5 H5C O3 0.9082(2) 2.156(4) 2.795(3) 126.6(2) .
N5 H5C O4 0.9082(2) 2.087(3) 2.912(3) 150.5(3) .
N2 H2 O7 0.86 2.56 2.826(3) 98.8 2_666
N1 H1 O8 0.86 2.40 3.256(3) 173.3 2_666
N2 H2 O8 0.86 2.16 2.990(3) 162.5 2_666
N3 H3 O9 0.86 2.64 3.418(3) 150.9 1_565
N4 H4 O9 0.86 2.18 2.898(3) 141.1 1_565
N5 H5D O11 0.9082(2) 2.118(3) 2.954(3) 152.4(3) 1_465
N5 H5D O12 0.9082(2) 2.169(4) 2.770(3) 122.9(2) 1_465
N5 H5C O3 0.9082(2) 2.156(4) 2.795(3) 126.6(2) .
N5 H5C O4 0.9082(2) 2.087(3) 2.912(3) 150.5(3) .
N5 H5B O1 0.9082(1) 2.642(4) 3.221(3) 122.4(2) 2_665
N5 H5A O2 0.9082(2) 2.304(3) 3.093(3) 145.2(3) 2_665
N5 H5A O13 0.9082(2) 2.478(3) 3.246(3) 142.5(2) 2_665
